data_7202342
loop_
_publ_author_name
'Chandran, Sreekanth K.'
'Thakuria, Ranjit'
'Nangia, Ashwini'

_publ_section_title
;
 Silver(I) complexes of N-4-halophenyl-N&#x2032;-4-pyridyl ureas.
 Isostructurality, urea&#x22EF;nitrate hydrogen bonding, and
 Ag&#x22EF;halogen interaction
;
_journal_issue 12
_journal_name_full CrystEngComm
_journal_page_first 1891
_journal_paper_doi 10.1039/b810549a
_journal_volume 10
_journal_year 2008
_chemical_formula_moiety '(C24 H20 Ag F2 N6 O2), (C2 H3 N), (N O3)'
_chemical_formula_sum 'C26 H23 Ag F2 N8 O5'
_chemical_formula_weight 673.39
_chemical_name_systematic
;
?
;
_space_group_IT_number 2
_symmetry_cell_setting triclinic
_symmetry_space_group_name_Hall '-P 1'
_symmetry_space_group_name_H-M 'P -1'
_atom_sites_solution_hydrogens geom
_atom_sites_solution_primary direct
_atom_sites_solution_secondary difmap
_audit_creation_method SHELXL-97
_cell_angle_alpha 95.3540(10)
_cell_angle_beta 101.5830(10)
_cell_angle_gamma 112.4090(10)
_cell_formula_units_Z 2
_cell_length_a 10.3793(9)
_cell_length_b 11.5395(10)
_cell_length_c 12.4980(11)
_cell_measurement_reflns_used 9959
_cell_measurement_temperature 100(2)
_cell_measurement_theta_max 25.94
_cell_measurement_theta_min 2.26
_cell_volume 1331.6(2)
_computing_cell_refinement 'Bruker SMART'
_computing_data_collection 'Bruker SMART'
_computing_data_reduction 'Bruker SAINT'
_computing_molecular_graphics 'Bruker SHELXTL'
_computing_publication_material 'Bruker SHELXTL'
_computing_structure_refinement 'SHELXL-97 (Sheldrick, 1997)'
_computing_structure_solution 'SHELXS-97 (Sheldrick, 1990)'
_diffrn_ambient_temperature 100(2)
_diffrn_measured_fraction_theta_full 0.996
_diffrn_measured_fraction_theta_max 0.996
_diffrn_measurement_device_type 'CCD area detector'
_diffrn_measurement_method 'phi and omega scans'
_diffrn_radiation_monochromator graphite
_diffrn_radiation_source 'fine-focus sealed tube'
_diffrn_radiation_type MoK\a
_diffrn_radiation_wavelength 0.71073
_diffrn_reflns_av_R_equivalents 0.0289
_diffrn_reflns_av_sigmaI/netI 0.0347
_diffrn_reflns_limit_h_max 12
_diffrn_reflns_limit_h_min -12
_diffrn_reflns_limit_k_max 14
_diffrn_reflns_limit_k_min -14
_diffrn_reflns_limit_l_max 15
_diffrn_reflns_limit_l_min -15
_diffrn_reflns_number 13824
_diffrn_reflns_theta_full 25.94
_diffrn_reflns_theta_max 25.94
_diffrn_reflns_theta_min 1.69
_exptl_absorpt_coefficient_mu 0.825
_exptl_absorpt_correction_T_max 0.9369
_exptl_absorpt_correction_T_min 0.7231
_exptl_absorpt_correction_type multi-scan
_exptl_absorpt_process_details 'Bruker AXS SADABS program'
_exptl_crystal_colour colourless
_exptl_crystal_density_diffrn 1.679
_exptl_crystal_density_method 'not measured'
_exptl_crystal_description needle
_exptl_crystal_F_000 680
_exptl_crystal_size_max 0.42
_exptl_crystal_size_mid 0.12
_exptl_crystal_size_min 0.08
_refine_diff_density_max 0.574
_refine_diff_density_min -0.376
_refine_diff_density_rms 0.071
_refine_ls_extinction_method none
_refine_ls_goodness_of_fit_ref 1.053
_refine_ls_hydrogen_treatment mixed
_refine_ls_matrix_type full
_refine_ls_number_parameters 396
_refine_ls_number_reflns 5172
_refine_ls_number_restraints 0
_refine_ls_restrained_S_all 1.053
_refine_ls_R_factor_all 0.0308
_refine_ls_R_factor_gt 0.0278
_refine_ls_shift/su_max 0.001
_refine_ls_shift/su_mean 0.000
_refine_ls_structure_factor_coef Fsqd
_refine_ls_weighting_details 'calc w=1/[\s^2^(Fo^2^)+(0.0324P)^2^+0.5873P] where P=(Fo^2^+2Fc^2^)/3'
_refine_ls_weighting_scheme calc
_refine_ls_wR_factor_gt 0.0670
_refine_ls_wR_factor_ref 0.0684
_reflns_number_gt 4760
_reflns_number_total 5172
_reflns_threshold_expression >2sigma(I)
_cod_data_source_file B810549A.txt
_cod_data_source_block 4-fluoro
_cod_depositor_comments
;
The following automatic conversions were performed:
'_symmetry_cell_setting' value 'Triclinic' changed to 'triclinic'
according to '/home/saulius/struct/CIF-dictionaries/cif_core.dic'
dictionary named 'cif_core.dic' version 2.4.1 from 2010-06-29.

Automatic conversion script
Id: cif_fix_enum 1527 2010-12-29 10:47:43Z saulius 
;
_cod_original_sg_symbol_Hall '-P 1 '
_cod_original_sg_symbol_H-M 'P-1 '
_cod_database_code 7202342

loop_
_symmetry_equiv_pos_as_xyz
'x, y, z'
'-x, -y, -z'

loop_
_atom_site_label
_atom_site_type_symbol
_atom_site_fract_x
_atom_site_fract_y
_atom_site_fract_z
_atom_site_U_iso_or_equiv
_atom_site_adp_type
_atom_site_occupancy
_atom_site_symmetry_multiplicity
_atom_site_calc_flag
_atom_site_refinement_flags
_atom_site_disorder_assembly
_atom_site_disorder_group
Ag1 Ag 0.521395(18) 0.183807(15) 0.157585(13) 0.02126(7) Uani 1 1 d . . .
C1 C -0.0206(2) -0.5092(2) 0.77194(19) 0.0234(5) Uani 1 1 d . . .
C2 C 0.0043(2) -0.5919(2) 0.70119(19) 0.0217(5) Uani 1 1 d . . .
H2A H -0.0358 -0.6792 0.7002 0.026 Uiso 1 1 calc R . .
C3 C 0.0912(2) -0.5416(2) 0.63117(18) 0.0192(4) Uani 1 1 d . . .
H3 H 0.1089 -0.5957 0.5819 0.023 Uiso 1 1 calc R . .
C4 C 0.1521(2) -0.4100(2) 0.63445(17) 0.0162(4) Uani 1 1 d . . .
C5 C 0.1254(2) -0.3293(2) 0.70810(17) 0.0182(4) Uani 1 1 d . . .
H5A H 0.1664 -0.2416 0.7109 0.022 Uiso 1 1 calc R . .
C6 C 0.0379(2) -0.3794(2) 0.77735(18) 0.0217(5) Uani 1 1 d . . .
H6A H 0.0190 -0.3262 0.8266 0.026 Uiso 1 1 calc R . .
C7 C 0.2558(2) -0.25934(19) 0.51725(17) 0.0160(4) Uani 1 1 d . . .
C8 C 0.3912(2) -0.1375(2) 0.39329(17) 0.0160(4) Uani 1 1 d . . .
C9 C 0.4989(2) -0.1255(2) 0.33773(17) 0.0190(4) Uani 1 1 d . . .
H9 H 0.5433 -0.1819 0.3420 0.023 Uiso 1 1 calc R . .
C10 C 0.5389(2) -0.0309(2) 0.27729(18) 0.0199(5) Uani 1 1 d . . .
H10 H 0.6095 -0.0260 0.2402 0.024 Uiso 1 1 calc R . .
C11 C 0.3804(2) 0.0458(2) 0.32476(18) 0.0191(4) Uani 1 1 d . . .
H11 H 0.3416 0.1064 0.3222 0.023 Uiso 1 1 calc R . .
C12 C 0.3315(2) -0.0477(2) 0.38549(18) 0.0183(4) Uani 1 1 d . . .
H12 H 0.2597 -0.0512 0.4208 0.022 Uiso 1 1 calc R . .
C13 C 0.4801(2) 0.2891(2) -0.05661(18) 0.0206(5) Uani 1 1 d . . .
H13 H 0.4020 0.2104 -0.0823 0.025 Uiso 1 1 calc R . .
C14 C 0.5123(2) 0.3711(2) -0.12959(18) 0.0189(4) Uani 1 1 d . . .
H14 H 0.4557 0.3478 -0.2024 0.023 Uiso 1 1 calc R . .
C15 C 0.6297(2) 0.4892(2) -0.09464(17) 0.0151(4) Uani 1 1 d . . .
C16 C 0.7078(2) 0.5193(2) 0.01648(18) 0.0195(5) Uani 1 1 d . . .
H16 H 0.7866 0.5973 0.0442 0.023 Uiso 1 1 calc R . .
C17 C 0.6668(2) 0.4321(2) 0.08441(18) 0.0198(5) Uani 1 1 d . . .
H17 H 0.7191 0.4545 0.1585 0.024 Uiso 1 1 calc R . .
C18 C 0.7710(2) 0.68735(19) -0.15345(17) 0.0157(4) Uani 1 1 d . . .
C19 C 0.8918(2) 0.85402(19) -0.25231(17) 0.0155(4) Uani 1 1 d . . .
C20 C 0.9455(2) 0.8612(2) -0.34603(18) 0.0184(4) Uani 1 1 d . . .
H20 H 0.9111 0.7894 -0.4017 0.022 Uiso 1 1 calc R . .
C21 C 1.0497(2) 0.9745(2) -0.35696(18) 0.0203(5) Uani 1 1 d . . .
H21 H 1.0863 0.9799 -0.4193 0.024 Uiso 1 1 calc R . .
C22 C 1.0979(2) 1.0788(2) -0.27354(19) 0.0221(5) Uani 1 1 d . . .
C23 C 1.0481(2) 1.0747(2) -0.17960(19) 0.0221(5) Uani 1 1 d . . .
H23 H 1.0840 1.1468 -0.1241 0.027 Uiso 1 1 calc R . .
C24 C 0.9432(2) 0.9611(2) -0.16893(18) 0.0192(4) Uani 1 1 d . . .
H24 H 0.9075 0.9566 -0.1062 0.023 Uiso 1 1 calc R . .
C25 C 0.2640(3) 0.8907(2) -0.00234(19) 0.0246(5) Uani 1 1 d . . .
C26 C 0.1980(3) 0.7958(2) 0.0618(2) 0.0260(5) Uani 1 1 d . . .
H26A H 0.2217 0.7240 0.0479 0.039 Uiso 1 1 calc R . .
H26B H 0.0952 0.7681 0.0403 0.039 Uiso 1 1 calc R . .
H26C H 0.2338 0.8327 0.1396 0.039 Uiso 1 1 calc R . .
F1 F -0.10663(16) -0.55754(14) 0.84101(12) 0.0355(4) Uani 1 1 d . . .
F2 F 1.20077(15) 1.19094(13) -0.28361(12) 0.0326(3) Uani 1 1 d . . .
H1 H 0.275(3) -0.408(2) 0.5416(19) 0.012(6) Uiso 1 1 d . . .
H2 H 0.401(3) -0.274(2) 0.456(2) 0.016(6) Uiso 1 1 d . . .
H5 H 0.607(3) 0.543(2) -0.231(2) 0.016(6) Uiso 1 1 d . . .
H6 H 0.742(3) 0.691(2) -0.303(2) 0.015(6) Uiso 1 1 d . . .
N1 N 0.2442(2) -0.36334(18) 0.56482(15) 0.0176(4) Uani 1 1 d . . .
N2 N 0.3529(2) -0.23598(17) 0.45184(15) 0.0167(4) Uani 1 1 d . . .
N3 N 0.48128(19) 0.05535(17) 0.26860(14) 0.0181(4) Uani 1 1 d . . .
N4 N 0.55596(19) 0.31668(17) 0.05046(15) 0.0174(4) Uani 1 1 d . . .
N5 N 0.6597(2) 0.56776(17) -0.17160(15) 0.0168(4) Uani 1 1 d . . .
N6 N 0.7799(2) 0.73716(17) -0.24800(15) 0.0165(4) Uani 1 1 d . . .
N7 N 0.37985(19) 0.40115(17) 0.53505(15) 0.0190(4) Uani 1 1 d . . .
N8 N 0.3163(3) 0.9647(2) -0.0524(2) 0.0386(5) Uani 1 1 d . . .
O1 O 0.19020(16) -0.19364(14) 0.53008(12) 0.0198(3) Uani 1 1 d . . .
O2 O 0.85238(16) 0.74216(14) -0.06214(12) 0.0209(3) Uani 1 1 d . . .
O3 O 0.40482(18) 0.30654(15) 0.50754(15) 0.0313(4) Uani 1 1 d . . .
O4 O 0.31472(16) 0.44055(14) 0.46074(12) 0.0201(3) Uani 1 1 d . . .
O5 O 0.41427(17) 0.45523(17) 0.63352(13) 0.0298(4) Uani 1 1 d . . .

loop_
_atom_site_aniso_label
_atom_site_aniso_U_11
_atom_site_aniso_U_22
_atom_site_aniso_U_33
_atom_site_aniso_U_23
_atom_site_aniso_U_13
_atom_site_aniso_U_12
Ag1 0.02270(10) 0.02068(10) 0.02147(10) 0.01109(7) 0.00615(7) 0.00816(7)
C1 0.0196(11) 0.0342(13) 0.0208(11) 0.0136(10) 0.0097(9) 0.0114(10)
C2 0.0176(11) 0.0206(11) 0.0238(12) 0.0088(9) 0.0039(9) 0.0040(9)
C3 0.0191(11) 0.0211(11) 0.0154(10) 0.0030(9) 0.0015(8) 0.0079(9)
C4 0.0150(10) 0.0196(11) 0.0149(10) 0.0059(9) 0.0030(8) 0.0079(9)
C5 0.0201(11) 0.0206(11) 0.0161(10) 0.0063(9) 0.0041(9) 0.0102(9)
C6 0.0240(12) 0.0288(12) 0.0185(11) 0.0070(9) 0.0073(9) 0.0159(10)
C7 0.0168(10) 0.0156(10) 0.0139(10) 0.0009(8) 0.0022(8) 0.0059(8)
C8 0.0149(10) 0.0172(10) 0.0124(10) 0.0009(8) 0.0008(8) 0.0046(8)
C9 0.0205(11) 0.0202(11) 0.0194(11) 0.0050(9) 0.0060(9) 0.0109(9)
C10 0.0209(11) 0.0219(11) 0.0194(11) 0.0055(9) 0.0080(9) 0.0095(9)
C11 0.0198(11) 0.0195(11) 0.0190(11) 0.0039(9) 0.0030(9) 0.0099(9)
C12 0.0188(11) 0.0200(11) 0.0179(10) 0.0040(9) 0.0056(9) 0.0092(9)
C13 0.0193(11) 0.0170(11) 0.0215(11) 0.0040(9) 0.0032(9) 0.0042(9)
C14 0.0179(11) 0.0199(11) 0.0158(10) 0.0022(9) 0.0009(8) 0.0064(9)
C15 0.0171(10) 0.0174(10) 0.0146(10) 0.0039(8) 0.0055(8) 0.0101(9)
C16 0.0190(11) 0.0187(11) 0.0171(11) 0.0033(9) 0.0022(9) 0.0050(9)
C17 0.0209(11) 0.0212(11) 0.0157(10) 0.0033(9) 0.0027(9) 0.0080(9)
C18 0.0160(10) 0.0158(10) 0.0168(11) 0.0032(8) 0.0056(8) 0.0073(8)
C19 0.0158(10) 0.0158(10) 0.0160(10) 0.0050(8) 0.0022(8) 0.0081(8)
C20 0.0212(11) 0.0185(11) 0.0158(10) 0.0020(8) 0.0037(9) 0.0092(9)
C21 0.0205(11) 0.0235(11) 0.0188(11) 0.0067(9) 0.0069(9) 0.0095(9)
C22 0.0166(11) 0.0184(11) 0.0277(12) 0.0078(9) 0.0045(9) 0.0030(9)
C23 0.0229(12) 0.0189(11) 0.0197(11) -0.0008(9) 0.0012(9) 0.0066(9)
C24 0.0214(11) 0.0200(11) 0.0164(11) 0.0022(9) 0.0047(9) 0.0090(9)
C25 0.0233(12) 0.0240(12) 0.0244(12) 0.0019(10) 0.0030(10) 0.0096(10)
C26 0.0243(12) 0.0261(12) 0.0252(12) 0.0060(10) 0.0065(10) 0.0074(10)
F1 0.0373(8) 0.0428(9) 0.0406(9) 0.0241(7) 0.0281(7) 0.0189(7)
F2 0.0268(8) 0.0222(7) 0.0362(8) 0.0043(6) 0.0097(6) -0.0038(6)
N1 0.0227(10) 0.0156(9) 0.0197(10) 0.0046(8) 0.0103(8) 0.0108(8)
N2 0.0195(10) 0.0176(9) 0.0198(10) 0.0080(8) 0.0084(8) 0.0122(8)
N3 0.0184(9) 0.0175(9) 0.0164(9) 0.0042(7) 0.0033(7) 0.0056(7)
N4 0.0185(9) 0.0183(9) 0.0180(9) 0.0072(7) 0.0059(7) 0.0089(8)
N5 0.0174(9) 0.0167(9) 0.0114(9) 0.0020(7) -0.0009(8) 0.0043(8)
N6 0.0200(10) 0.0143(9) 0.0103(9) 0.0001(8) 0.0010(7) 0.0035(8)
N7 0.0145(9) 0.0218(10) 0.0204(10) 0.0075(8) 0.0027(7) 0.0072(8)
N8 0.0397(13) 0.0352(13) 0.0432(14) 0.0178(11) 0.0146(11) 0.0134(11)
O1 0.0245(8) 0.0196(8) 0.0219(8) 0.0076(6) 0.0112(7) 0.0124(7)
O2 0.0230(8) 0.0193(8) 0.0137(7) 0.0024(6) 0.0020(6) 0.0031(6)
O3 0.0249(9) 0.0218(9) 0.0509(11) 0.0107(8) 0.0065(8) 0.0141(7)
O4 0.0252(8) 0.0211(8) 0.0157(7) 0.0040(6) 0.0020(6) 0.0129(7)
O5 0.0237(9) 0.0450(11) 0.0144(8) 0.0056(7) 0.0018(7) 0.0088(8)

loop_
_atom_type_symbol
_atom_type_description
_atom_type_scat_dispersion_real
_atom_type_scat_dispersion_imag
_atom_type_scat_source
C C 0.0033 0.0016 'International Tables Vol C Tables 4.2.6.8 and 6.1.1.4'
Ag Ag -0.8971 1.1015 'International Tables Vol C Tables 4.2.6.8 and 6.1.1.4'
F F 0.0171 0.0103 'International Tables Vol C Tables 4.2.6.8 and 6.1.1.4'
N N 0.0061 0.0033 'International Tables Vol C Tables 4.2.6.8 and 6.1.1.4'
O O 0.0106 0.0060 'International Tables Vol C Tables 4.2.6.8 and 6.1.1.4'
H H 0.0000 0.0000 'International Tables Vol C Tables 4.2.6.8 and 6.1.1.4'

loop_
_geom_angle_atom_site_label_1
_geom_angle_atom_site_label_2
_geom_angle_atom_site_label_3
_geom_angle
_geom_angle_site_symmetry_1
_geom_angle_site_symmetry_3
_geom_angle_publ_flag
N4 Ag1 N3 177.12(7) . . ?
F1 C1 C2 118.8(2) . . ?
F1 C1 C6 118.3(2) . . ?
C2 C1 C6 122.9(2) . . ?
C1 C2 C3 118.2(2) . . ?
C1 C2 H2A 120.9 . . ?
C3 C2 H2A 120.9 . . ?
C2 C3 C4 120.3(2) . . ?
C2 C3 H3 119.8 . . ?
C4 C3 H3 119.8 . . ?
C5 C4 C3 119.8(2) . . ?
C5 C4 N1 122.11(19) . . ?
C3 C4 N1 118.06(19) . . ?
C6 C5 C4 120.0(2) . . ?
C6 C5 H5A 120.0 . . ?
C4 C5 H5A 120.0 . . ?
C1 C6 C5 118.8(2) . . ?
C1 C6 H6A 120.6 . . ?
C5 C6 H6A 120.6 . . ?
O1 C7 N1 124.9(2) . . ?
O1 C7 N2 123.26(19) . . ?
N1 C7 N2 111.84(18) . . ?
N2 C8 C12 125.11(19) . . ?
N2 C8 C9 117.96(19) . . ?
C12 C8 C9 116.93(19) . . ?
C10 C9 C8 120.1(2) . . ?
C10 C9 H9 119.9 . . ?
C8 C9 H9 119.9 . . ?
N3 C10 C9 123.4(2) . . ?
N3 C10 H10 118.3 . . ?
C9 C10 H10 118.3 . . ?
N3 C11 C12 124.1(2) . . ?
N3 C11 H11 117.9 . . ?
C12 C11 H11 117.9 . . ?
C11 C12 C8 119.0(2) . . ?
C11 C12 H12 120.5 . . ?
C8 C12 H12 120.5 . . ?
N4 C13 C14 123.4(2) . . ?
N4 C13 H13 118.3 . . ?
C14 C13 H13 118.3 . . ?
C13 C14 C15 120.0(2) . . ?
C13 C14 H14 120.0 . . ?
C15 C14 H14 120.0 . . ?
N5 C15 C14 118.03(19) . . ?
N5 C15 C16 124.98(19) . . ?
C14 C15 C16 116.98(19) . . ?
C17 C16 C15 119.2(2) . . ?
C17 C16 H16 120.4 . . ?
C15 C16 H16 120.4 . . ?
N4 C17 C16 124.1(2) . . ?
N4 C17 H17 117.9 . . ?
C16 C17 H17 117.9 . . ?
O2 C18 N6 123.79(19) . . ?
O2 C18 N5 123.12(19) . . ?
N6 C18 N5 113.09(18) . . ?
C24 C19 C20 119.91(19) . . ?
C24 C19 N6 122.06(19) . . ?
C20 C19 N6 117.97(18) . . ?
C21 C20 C19 120.4(2) . . ?
C21 C20 H20 119.8 . . ?
C19 C20 H20 119.8 . . ?
C22 C21 C20 118.4(2) . . ?
C22 C21 H21 120.8 . . ?
C20 C21 H21 120.8 . . ?
F2 C22 C21 118.8(2) . . ?
F2 C22 C23 118.5(2) . . ?
C21 C22 C23 122.7(2) . . ?
C22 C23 C24 118.8(2) . . ?
C22 C23 H23 120.6 . . ?
C24 C23 H23 120.6 . . ?
C23 C24 C19 119.8(2) . . ?
C23 C24 H24 120.1 . . ?
C19 C24 H24 120.1 . . ?
N8 C25 C26 179.5(3) . . ?
C25 C26 H26A 109.5 . . ?
C25 C26 H26B 109.5 . . ?
H26A C26 H26B 109.5 . . ?
C25 C26 H26C 109.5 . . ?
H26A C26 H26C 109.5 . . ?
H26B C26 H26C 109.5 . . ?
C7 N1 C4 124.11(19) . . ?
C7 N1 H1 117.5(18) . . ?
C4 N1 H1 116.7(18) . . ?
C8 N2 C7 126.72(19) . . ?
C8 N2 H2 114.7(18) . . ?
C7 N2 H2 117.7(18) . . ?
C10 N3 C11 116.41(18) . . ?
C10 N3 Ag1 123.01(14) . . ?
C11 N3 Ag1 120.07(14) . . ?
C17 N4 C13 116.29(18) . . ?
C17 N4 Ag1 120.05(14) . . ?
C13 N4 Ag1 123.37(14) . . ?
C18 N5 C15 126.73(18) . . ?
C18 N5 H5 116.7(18) . . ?
C15 N5 H5 116.6(18) . . ?
C18 N6 C19 123.60(18) . . ?
C18 N6 H6 117.2(18) . . ?
C19 N6 H6 115.1(18) . . ?
O5 N7 O3 121.88(19) . . ?
O5 N7 O4 119.33(18) . . ?
O3 N7 O4 118.76(18) . . ?

loop_
_geom_bond_atom_site_label_1
_geom_bond_atom_site_label_2
_geom_bond_distance
_geom_bond_site_symmetry_2
_geom_bond_publ_flag
Ag1 N4 2.1045(17) . ?
Ag1 N3 2.1073(18) . ?
C1 F1 1.368(2) . ?
C1 C2 1.372(3) . ?
C1 C6 1.374(3) . ?
C2 C3 1.388(3) . ?
C2 H2A 0.9300 . ?
C3 C4 1.397(3) . ?
C3 H3 0.9300 . ?
C4 C5 1.390(3) . ?
C4 N1 1.411(3) . ?
C5 C6 1.385(3) . ?
C5 H5A 0.9300 . ?
C6 H6A 0.9300 . ?
C7 O1 1.216(2) . ?
C7 N1 1.364(3) . ?
C7 N2 1.387(3) . ?
C8 N2 1.383(3) . ?
C8 C12 1.397(3) . ?
C8 C9 1.401(3) . ?
C9 C10 1.366(3) . ?
C9 H9 0.9300 . ?
C10 N3 1.345(3) . ?
C10 H10 0.9300 . ?
C11 N3 1.350(3) . ?
C11 C12 1.374(3) . ?
C11 H11 0.9300 . ?
C12 H12 0.9300 . ?
C13 N4 1.348(3) . ?
C13 C14 1.371(3) . ?
C13 H13 0.9300 . ?
C14 C15 1.394(3) . ?
C14 H14 0.9300 . ?
C15 N5 1.382(3) . ?
C15 C16 1.396(3) . ?
C16 C17 1.375(3) . ?
C16 H16 0.9300 . ?
C17 N4 1.345(3) . ?
C17 H17 0.9300 . ?
C18 O2 1.219(2) . ?
C18 N6 1.366(3) . ?
C18 N5 1.382(3) . ?
C19 C24 1.390(3) . ?
C19 C20 1.391(3) . ?
C19 N6 1.419(3) . ?
C20 C21 1.383(3) . ?
C20 H20 0.9300 . ?
C21 C22 1.372(3) . ?
C21 H21 0.9300 . ?
C22 F2 1.364(2) . ?
C22 C23 1.372(3) . ?
C23 C24 1.387(3) . ?
C23 H23 0.9300 . ?
C24 H24 0.9300 . ?
C25 N8 1.139(3) . ?
C25 C26 1.458(3) . ?
C26 H26A 0.9600 . ?
C26 H26B 0.9600 . ?
C26 H26C 0.9600 . ?
N1 H1 0.76(2) . ?
N2 H2 0.77(2) . ?
N5 H5 0.78(2) . ?
N6 H6 0.76(2) . ?
N7 O5 1.242(2) . ?
N7 O3 1.248(2) . ?
N7 O4 1.260(2) . ?
